data_4302076
loop_
_publ_author_name
'Ping-Kuei Liao'
'Bijay Sarkar'
'Hao-Wei Chang'
'Ju-Chun Wang'
'C. W. Liu'

_publ_section_title
;
Facile Entrapment of a Hydride inside the Tetracapped Tetrahedral CuI8 Cage
Inscribed in a S12 Icosahedral Framework
;
_journal_name_full 'Inorganic Chemistry'
_journal_page_first 4089
_journal_page_last 4097
_journal_paper_doi 10.1021/ic802288p
_journal_volume 48
_journal_year 2009
_chemical_formula_sum 'C36 H85 Cu8 F6 O12 P7 S12'
_chemical_formula_weight 1933.87
_chemical_name_systematic
; 
 ? 
;
_space_group_IT_number 15
_symmetry_cell_setting monoclinic
_symmetry_space_group_name_Hall '-C 2yc'
_symmetry_space_group_name_H-M 'C 1 2/c 1'
_atom_sites_solution_hydrogens geom
_atom_sites_solution_primary direct
_atom_sites_solution_secondary difmap
_audit_creation_method SHELXL-97
_cell_angle_alpha 90.00
_cell_angle_beta 91.2250(10)
_cell_angle_gamma 90.00
_cell_formula_units_Z 4
_cell_length_a 23.9657(9)
_cell_length_b 12.7661(4)
_cell_length_c 24.4885(8)
_cell_measurement_reflns_used 6050
_cell_measurement_temperature 296(2)
_cell_measurement_theta_max 25.77
_cell_measurement_theta_min 2.35
_cell_volume 7490.5(4)
_computing_cell_refinement 'Bruker SAINT'
_computing_data_collection 'Bruker APEX2'
_computing_data_reduction 'Bruker SAINT'
_computing_molecular_graphics 'Bruker SHELXTL'
_computing_publication_material 'Bruker SHELXTL'
_computing_structure_refinement 'SHELXL-97 (Sheldrick, 1997)'
_computing_structure_solution 'SHELXS-97 (Sheldrick, 1990)'
_diffrn_ambient_temperature 296(2)
_diffrn_measured_fraction_theta_full 0.999
_diffrn_measured_fraction_theta_max 0.999
_diffrn_measurement_device_type 'Bruker APEX-II CCD'
_diffrn_measurement_method '\f and \w scans'
_diffrn_radiation_monochromator graphite
_diffrn_radiation_source 'fine-focus sealed tube'
_diffrn_radiation_type MoK\a
_diffrn_radiation_wavelength 0.71073
_diffrn_reflns_av_R_equivalents 0.0391
_diffrn_reflns_av_sigmaI/netI 0.0443
_diffrn_reflns_limit_h_max 31
_diffrn_reflns_limit_h_min -31
_diffrn_reflns_limit_k_max 10
_diffrn_reflns_limit_k_min -17
_diffrn_reflns_limit_l_max 28
_diffrn_reflns_limit_l_min -32
_diffrn_reflns_number 28493
_diffrn_reflns_theta_full 28.34
_diffrn_reflns_theta_max 28.34
_diffrn_reflns_theta_min 1.66
_diffrn_standards_number 0
_exptl_absorpt_coefficient_mu 2.769
_exptl_absorpt_correction_T_max 0.7887
_exptl_absorpt_correction_T_min 0.5329
_exptl_absorpt_correction_type multi-scan
_exptl_absorpt_process_details SADABS
_exptl_crystal_colour yellow
_exptl_crystal_density_diffrn 1.715
_exptl_crystal_density_method 'not measured'
_exptl_crystal_description plate
_exptl_crystal_F_000 3920
_exptl_crystal_size_max 0.26
_exptl_crystal_size_mid 0.26
_exptl_crystal_size_min 0.09
_refine_diff_density_max 1.678
_refine_diff_density_min -0.864
_refine_diff_density_rms 0.091
_refine_ls_extinction_method none
_refine_ls_goodness_of_fit_ref 1.032
_refine_ls_hydrogen_treatment constr
_refine_ls_matrix_type full
_refine_ls_number_parameters 456
_refine_ls_number_reflns 9328
_refine_ls_number_restraints 0
_refine_ls_restrained_S_all 1.032
_refine_ls_R_factor_all 0.0924
_refine_ls_R_factor_gt 0.0550
_refine_ls_shift/su_max 0.000
_refine_ls_shift/su_mean 0.000
_refine_ls_structure_factor_coef Fsqd
_refine_ls_weighting_details 'calc w=1/[\s^2^(Fo^2^)+(0.0696P)^2^+19.5966P] where P=(Fo^2^+2Fc^2^)/3'
_refine_ls_weighting_scheme calc
_refine_ls_wR_factor_gt 0.1368
_refine_ls_wR_factor_ref 0.1596
_reflns_number_gt 5981
_reflns_number_total 9328
_reflns_threshold_expression >2sigma(I)
_cod_data_source_file ic802288p_si_002_1.cif
_cod_data_source_block 2a
_cod_depositor_comments
;
The following automatic conversions were performed:
'_symmetry_cell_setting' value 'Monoclinic' changed to 'monoclinic'
according to '/home/saulius/struct/CIF-dictionaries/cif_core.dic'
dictionary named 'cif_core.dic' version 2.4.1 from 2010-06-29.

Automatic conversion script
Id: cif_fix_enum 1527 2010-12-29 10:47:43Z saulius 
;
_cod_original_sg_symbol_H-M C2/c
_cod_database_code 4302076

loop_
_symmetry_equiv_pos_as_xyz
'x, y, z'
'-x, y, -z+1/2'
'x+1/2, y+1/2, z'
'-x+1/2, y+1/2, -z+1/2'
'-x, -y, -z'
'x, -y, z-1/2'
'-x+1/2, -y+1/2, -z'
'x+1/2, -y+1/2, z-1/2'

loop_
_atom_site_label
_atom_site_type_symbol
_atom_site_fract_x
_atom_site_fract_y
_atom_site_fract_z
_atom_site_U_iso_or_equiv
_atom_site_adp_type
_atom_site_occupancy
_atom_site_symmetry_multiplicity
_atom_site_calc_flag
_atom_site_refinement_flags
_atom_site_disorder_assembly
_atom_site_disorder_group
Cu1 Cu 0.32954(5) 0.65849(9) -0.06159(5) 0.0455(3) Uani 0.50 1 d P . .
Cu3 Cu 0.23135(5) 0.53681(10) -0.00780(5) 0.0448(3) Uani 0.50 1 d P . .
Cu8 Cu 0.14915(5) 0.71660(9) -0.04774(5) 0.0466(3) Uani 0.50 1 d P . .
Cu6 Cu 0.25268(5) 0.66515(9) 0.10145(5) 0.0492(3) Uani 0.50 1 d P . .
Cu2 Cu 0.30460(7) 0.68507(12) -0.04209(6) 0.0666(4) Uani 0.50 1 d P . .
Cu4 Cu 0.26299(6) 0.89699(18) 0.00532(6) 0.0752(4) Uani 0.50 1 d P . .
Cu7 Cu 0.18214(7) 0.72516(10) -0.03197(5) 0.0611(3) Uani 0.50 1 d P . .
Cu5 Cu 0.25210(5) 0.69285(10) 0.06507(6) 0.0575(3) Uani 0.50 1 d P . .
S1 S 0.30260(5) 0.96514(9) -0.07644(5) 0.0522(3) Uani 1 1 d . . .
S2 S 0.39403(4) 0.77056(9) -0.03154(4) 0.0498(3) Uani 1 1 d . . .
S3 S 0.32671(5) 0.94184(9) 0.07914(4) 0.0522(3) Uani 1 1 d . . .
S4 S 0.21823(5) 0.80631(10) 0.13818(4) 0.0539(3) Uani 1 1 d . . .
S5 S 0.34348(5) 0.64271(10) 0.09987(4) 0.0539(3) Uani 1 1 d . . .
S6 S 0.17899(5) 0.99642(9) 0.02023(4) 0.0498(3) Uani 1 1 d . . .
P1 P 0.14127(5) 0.98415(9) -0.05389(5) 0.0474(3) Uani 1 1 d . . .
P2 P 0.27965(5) 0.91178(11) 0.14491(5) 0.0592(3) Uani 1 1 d . . .
P3 P 0.37998(5) 0.90320(9) -0.07358(5) 0.0507(3) Uani 1 1 d . A .
O1 O 0.42217(17) 0.9836(3) -0.0473(2) 0.0879(12) Uani 1 1 d . . .
O2 O 0.39400(16) 0.8889(3) -0.13555(15) 0.0765(11) Uani 1 1 d . . .
O3 O 0.1571(3) 1.0774(4) -0.09070(19) 0.123(2) Uani 1 1 d . . .
O4 O 0.07789(13) 0.9939(3) -0.04240(13) 0.0637(9) Uani 1 1 d . . .
O5 O 0.25618(19) 1.0200(3) 0.1616(2) 0.0998(16) Uani 1 1 d . . .
O6 O 0.31730(19) 0.8598(5) 0.19257(16) 0.1035(16) Uani 1 1 d . . .
C1 C 0.4125(4) 0.8463(10) 0.1972(4) 0.160(4) Uani 1 1 d . . .
H1A H 0.4146 0.8506 0.1582 0.240 Uiso 1 1 calc R . .
H1B H 0.4112 0.7741 0.2081 0.240 Uiso 1 1 calc R . .
H1C H 0.4449 0.8790 0.2136 0.240 Uiso 1 1 calc R . .
C2 C 0.3669(4) 0.8949(9) 0.2136(3) 0.132(3) Uani 1 1 d . . .
H2A H 0.3704 0.9687 0.2032 0.158 Uiso 1 1 calc R . .
C3 C 0.3606(6) 0.8915(12) 0.2755(4) 0.212(6) Uani 1 1 d . . .
H3A H 0.3941 0.9174 0.2930 0.318 Uiso 1 1 calc R . .
H3B H 0.3542 0.8206 0.2868 0.318 Uiso 1 1 calc R . .
H3C H 0.3296 0.9344 0.2856 0.318 Uiso 1 1 calc R . .
C4 C 0.2338(5) 1.1081(11) 0.2441(5) 0.215(7) Uani 1 1 d . . .
H4A H 0.2657 1.0774 0.2622 0.322 Uiso 1 1 calc R . .
H4B H 0.2053 1.1215 0.2702 0.322 Uiso 1 1 calc R . .
H4C H 0.2445 1.1727 0.2272 0.322 Uiso 1 1 calc R . .
C5 C 0.2121(4) 1.0353(7) 0.2019(4) 0.123(3) Uani 1 1 d . . .
H5A H 0.2007 0.9685 0.2180 0.147 Uiso 1 1 calc R . .
C6 C 0.1650(5) 1.0862(12) 0.1729(6) 0.223(8) Uani 1 1 d . . .
H6A H 0.1498 1.0392 0.1458 0.334 Uiso 1 1 calc R . .
H6B H 0.1778 1.1488 0.1555 0.334 Uiso 1 1 calc R . .
H6C H 0.1367 1.1036 0.1985 0.334 Uiso 1 1 calc R . .
C7 C 0.0349(2) 0.9876(4) -0.0868(2) 0.0658(13) Uani 1 1 d . . .
H7A H 0.0530 0.9857 -0.1223 0.079 Uiso 1 1 calc R . .
C8 C 0.0031(3) 0.8876(6) -0.0783(3) 0.096(2) Uani 1 1 d . . .
H8A H -0.0253 0.8806 -0.1063 0.144 Uiso 1 1 calc R . .
H8B H -0.0139 0.8892 -0.0432 0.144 Uiso 1 1 calc R . .
H8C H 0.0282 0.8292 -0.0799 0.144 Uiso 1 1 calc R . .
C9 C -0.0003(3) 1.0826(6) -0.0831(3) 0.092(2) Uani 1 1 d . . .
H9A H 0.0220 1.1436 -0.0896 0.139 Uiso 1 1 calc R . .
H9B H -0.0157 1.0869 -0.0473 0.139 Uiso 1 1 calc R . .
H9C H -0.0300 1.0789 -0.1099 0.139 Uiso 1 1 calc R . .
C10 C 0.1723(5) 1.1628(9) -0.0964(6) 0.243(9) Uani 1 1 d . . .
H10A H 0.1446 1.1943 -0.0726 0.292 Uiso 1 1 calc R . .
C11 C 0.2175(4) 1.2196(6) -0.0752(5) 0.148(4) Uani 1 1 d . . .
H11A H 0.2305 1.1877 -0.0417 0.221 Uiso 1 1 calc R . .
H11B H 0.2060 1.2903 -0.0681 0.221 Uiso 1 1 calc R . .
H11C H 0.2470 1.2199 -0.1010 0.221 Uiso 1 1 calc R . .
C12 C 0.1489(5) 1.2097(13) -0.1485(6) 0.309(12) Uani 1 1 d . . .
H12A H 0.1159 1.1722 -0.1597 0.464 Uiso 1 1 calc R . .
H12B H 0.1762 1.2050 -0.1765 0.464 Uiso 1 1 calc R . .
H12C H 0.1397 1.2819 -0.1424 0.464 Uiso 1 1 calc R . .
C13 C 0.4304(3) 0.8092(6) -0.1608(3) 0.097(2) Uani 1 1 d . A .
H13A H 0.4287 0.7440 -0.1398 0.117 Uiso 1 1 calc R . .
C14 C 0.4084(4) 0.7905(7) -0.2172(3) 0.126(3) Uani 1 1 d . . .
H14A H 0.3714 0.7620 -0.2156 0.189 Uiso 1 1 calc R A .
H14B H 0.4323 0.7420 -0.2354 0.189 Uiso 1 1 calc R . .
H14C H 0.4074 0.8555 -0.2369 0.189 Uiso 1 1 calc R . .
C15 C 0.4880(3) 0.8491(10) -0.1599(4) 0.155(4) Uani 1 1 d . . .
H15A H 0.5007 0.8578 -0.1227 0.232 Uiso 1 1 calc R A .
H15B H 0.4891 0.9153 -0.1784 0.232 Uiso 1 1 calc R . .
H15C H 0.5117 0.8001 -0.1780 0.232 Uiso 1 1 calc R . .
C16 C 0.4294(8) 1.0875(14) -0.0653(7) 0.080(5) Uani 0.50 1 d P A 1
H16A H 0.4009 1.1020 -0.0936 0.096 Uiso 0.50 1 calc PR A 1
C17 C 0.4846(8) 1.1021(14) -0.0892(10) 0.143(9) Uani 0.50 1 d P A 1
H17A H 0.4875 1.0592 -0.1213 0.215 Uiso 0.50 1 calc PR A 1
H17B H 0.5131 1.0822 -0.0631 0.215 Uiso 0.50 1 calc PR A 1
H17C H 0.4894 1.1743 -0.0990 0.215 Uiso 0.50 1 calc PR A 1
C18 C 0.4188(14) 1.154(3) -0.0194(15) 0.18(2) Uani 0.50 1 d P A 1
H18A H 0.3822 1.1396 -0.0059 0.263 Uiso 0.50 1 calc PR A 1
H18B H 0.4209 1.2259 -0.0304 0.263 Uiso 0.50 1 calc PR A 1
H18C H 0.4462 1.1407 0.0090 0.263 Uiso 0.50 1 calc PR A 1
C16' C 0.4089(11) 1.101(2) -0.0350(14) 0.127(10) Uani 0.50 1 d P A 2
H16B H 0.3703 1.1070 -0.0230 0.153 Uiso 0.50 1 calc PR A 2
C17' C 0.4152(19) 1.157(2) -0.0845(12) 0.28(3) Uani 0.50 1 d P A 2
H17D H 0.4070 1.2293 -0.0786 0.418 Uiso 0.50 1 calc PR A 2
H17E H 0.3900 1.1289 -0.1119 0.418 Uiso 0.50 1 calc PR A 2
H17F H 0.4529 1.1496 -0.0966 0.418 Uiso 0.50 1 calc PR A 2
C18' C 0.4460(13) 1.138(3) 0.0066(13) 0.163(14) Uani 0.50 1 d P A 2
H18D H 0.4376 1.2104 0.0142 0.245 Uiso 0.50 1 calc PR A 2
H18E H 0.4837 1.1328 -0.0055 0.245 Uiso 0.50 1 calc PR A 2
H18F H 0.4417 1.0975 0.0391 0.245 Uiso 0.50 1 calc PR A 2
H0 H 0.2500 0.7500 0.0000 0.040 Uiso 1 2 d S . .
P4 P 0.0000 1.0199(4) 0.2500 0.172(2) Uani 1 2 d S . .
F1 F -0.0191(12) 0.9195(17) 0.2145(9) 0.160(10) Uani 0.50 1 d P B 1
F2 F 0.0259(11) 1.067(4) 0.2062(8) 0.235(19) Uani 0.50 1 d P B 1
F3 F -0.0594(12) 1.0707(15) 0.2192(8) 0.169(8) Uani 0.50 1 d P B 1
F1' F 0.0090(18) 1.117(3) 0.2129(13) 0.216(16) Uani 0.50 1 d P B 2
F2' F 0.0488(10) 0.9706(16) 0.2049(7) 0.182(8) Uani 0.50 1 d P B 2
F3' F -0.0459(15) 0.977(4) 0.2212(10) 0.30(2) Uani 0.50 1 d P B 2

loop_
_atom_site_aniso_label
_atom_site_aniso_U_11
_atom_site_aniso_U_22
_atom_site_aniso_U_33
_atom_site_aniso_U_23
_atom_site_aniso_U_13
_atom_site_aniso_U_12
Cu1 0.0506(6) 0.0482(7) 0.0381(6) -0.0009(5) 0.0107(5) 0.0060(5)
Cu3 0.0532(6) 0.0368(6) 0.0447(6) -0.0016(5) 0.0052(4) -0.0017(5)
Cu8 0.0468(6) 0.0539(7) 0.0393(6) -0.0025(5) 0.0052(5) 0.0013(5)
Cu6 0.0547(6) 0.0521(7) 0.0410(6) 0.0011(5) 0.0078(5) 0.0040(5)
Cu2 0.0779(10) 0.0621(9) 0.0591(9) 0.0141(7) -0.0140(7) -0.0142(7)
Cu4 0.0577(8) 0.1254(15) 0.0428(7) 0.0041(9) 0.0068(5) 0.0142(10)
Cu7 0.0814(9) 0.0541(7) 0.0488(7) 0.0005(5) 0.0226(7) 0.0049(7)
Cu5 0.0529(6) 0.0566(7) 0.0632(8) -0.0083(6) 0.0074(6) 0.0020(5)
S1 0.0576(6) 0.0461(6) 0.0534(6) 0.0074(5) 0.0146(5) 0.0040(5)
S2 0.0457(5) 0.0578(7) 0.0462(6) 0.0057(5) 0.0096(4) 0.0024(5)
S3 0.0569(6) 0.0562(7) 0.0437(6) -0.0085(5) 0.0065(5) -0.0065(5)
S4 0.0646(7) 0.0616(7) 0.0359(5) -0.0019(5) 0.0114(5) -0.0004(5)
S5 0.0602(6) 0.0638(7) 0.0377(5) -0.0026(5) -0.0007(4) 0.0128(5)
S6 0.0597(6) 0.0475(6) 0.0423(5) -0.0019(4) 0.0010(4) 0.0083(5)
P1 0.0550(6) 0.0431(6) 0.0442(6) 0.0075(5) -0.0003(5) 0.0028(5)
P2 0.0589(7) 0.0808(9) 0.0381(6) -0.0175(6) 0.0060(5) -0.0075(6)
P3 0.0502(6) 0.0510(7) 0.0516(6) 0.0046(5) 0.0150(5) -0.0047(5)
O1 0.073(2) 0.067(3) 0.123(4) 0.006(2) -0.006(2) -0.0210(19)
O2 0.092(3) 0.078(2) 0.061(2) 0.0230(18) 0.0392(19) 0.026(2)
O3 0.203(6) 0.080(3) 0.084(3) 0.044(2) -0.055(3) -0.066(3)
O4 0.0551(18) 0.078(2) 0.0580(19) -0.0150(17) -0.0059(15) 0.0216(16)
O5 0.106(3) 0.079(3) 0.116(4) -0.056(3) 0.060(3) -0.030(2)
O6 0.090(3) 0.168(5) 0.052(2) 0.007(3) -0.010(2) -0.035(3)
C1 0.109(7) 0.219(13) 0.149(9) -0.015(9) -0.040(7) -0.023(8)
C2 0.139(8) 0.176(9) 0.079(5) 0.010(5) -0.044(5) 0.002(7)
C3 0.273(16) 0.286(16) 0.073(6) 0.005(8) -0.067(8) -0.032(13)
C4 0.206(12) 0.261(15) 0.179(11) -0.153(11) 0.043(9) 0.016(11)
C5 0.122(6) 0.111(6) 0.138(7) -0.069(5) 0.070(6) -0.025(5)
C6 0.119(9) 0.34(2) 0.215(14) -0.152(14) 0.051(9) -0.008(11)
C7 0.056(3) 0.079(4) 0.062(3) -0.008(3) -0.009(2) 0.015(2)
C8 0.085(4) 0.104(5) 0.099(5) 0.005(4) -0.023(4) -0.010(4)
C9 0.080(4) 0.101(5) 0.095(5) -0.007(4) -0.015(3) 0.034(4)
C10 0.229(12) 0.189(11) 0.306(16) 0.199(12) -0.162(12) -0.136(10)
C11 0.154(8) 0.074(5) 0.215(11) 0.012(6) -0.014(8) -0.025(5)
C12 0.215(13) 0.36(2) 0.34(2) 0.302(19) -0.142(14) -0.134(14)
C13 0.106(5) 0.109(5) 0.078(4) 0.037(4) 0.054(4) 0.046(4)
C14 0.155(8) 0.140(7) 0.086(5) -0.018(5) 0.055(5) 0.000(6)
C15 0.080(5) 0.266(13) 0.120(7) -0.008(8) 0.038(5) 0.027(7)
C16 0.093(11) 0.062(9) 0.084(10) 0.018(8) 0.014(7) -0.018(7)
C17 0.142(15) 0.086(11) 0.21(2) -0.018(12) 0.101(15) -0.051(11)
C18 0.18(3) 0.11(2) 0.24(5) -0.07(3) 0.12(3) -0.07(2)
C16' 0.113(17) 0.091(15) 0.18(3) 0.027(18) -0.063(18) -0.041(14)
C17' 0.51(7) 0.15(2) 0.17(3) 0.07(2) -0.16(4) -0.19(3)
C18' 0.19(3) 0.099(16) 0.20(3) -0.020(16) -0.06(2) -0.031(18)
P4 0.264(7) 0.186(5) 0.065(2) 0.000 -0.043(3) 0.000
F1 0.24(3) 0.147(11) 0.091(8) -0.032(8) 0.002(11) 0.030(14)
F2 0.156(18) 0.48(6) 0.071(9) 0.01(3) 0.008(10) -0.04(3)
F3 0.215(19) 0.188(15) 0.103(10) 0.020(9) -0.034(10) 0.058(15)
F1' 0.29(4) 0.216(18) 0.141(17) 0.028(13) 0.021(17) 0.12(2)
F2' 0.25(2) 0.192(16) 0.103(9) -0.035(10) 0.009(11) -0.008(14)
F3' 0.25(4) 0.54(8) 0.116(18) 0.06(4) -0.06(2) -0.19(5)

loop_
_atom_type_symbol
_atom_type_description
_atom_type_scat_dispersion_real
_atom_type_scat_dispersion_imag
_atom_type_scat_source
C C 0.0033 0.0016 'International Tables Vol C Tables 4.2.6.8 and 6.1.1.4'
H H 0.0000 0.0000 'International Tables Vol C Tables 4.2.6.8 and 6.1.1.4'
O O 0.0106 0.0060 'International Tables Vol C Tables 4.2.6.8 and 6.1.1.4'
F F 0.0171 0.0103 'International Tables Vol C Tables 4.2.6.8 and 6.1.1.4'
P P 0.1023 0.0942 'International Tables Vol C Tables 4.2.6.8 and 6.1.1.4'
S S 0.1246 0.1234 'International Tables Vol C Tables 4.2.6.8 and 6.1.1.4'
Cu Cu 0.3201 1.2651 'International Tables Vol C Tables 4.2.6.8 and 6.1.1.4'

loop_
_geom_angle_atom_site_label_1
_geom_angle_atom_site_label_2
_geom_angle_atom_site_label_3
_geom_angle
_geom_angle_site_symmetry_1
_geom_angle_site_symmetry_3
_geom_angle_publ_flag
Cu2 Cu1 S2 92.85(14) . . ?
Cu2 Cu1 S4 92.17(14) . 7_565 ?
S2 Cu1 S4 119.46(7) . 7_565 ?
Cu2 Cu1 S6 91.52(14) . 7_565 ?
S2 Cu1 S6 119.36(7) . 7_565 ?
S4 Cu1 S6 120.75(7) 7_565 7_565 ?
Cu2 Cu1 Cu5 38.87(12) . 7_565 ?
S2 Cu1 Cu5 93.20(6) . 7_565 ?
S4 Cu1 Cu5 58.42(5) 7_565 7_565 ?
S6 Cu1 Cu5 123.92(6) 7_565 7_565 ?
Cu2 Cu1 Cu4 39.28(13) . 7_565 ?
S2 Cu1 Cu4 124.57(7) . 7_565 ?
S4 Cu1 Cu4 93.96(6) 7_565 7_565 ?
S6 Cu1 Cu4 57.17(6) 7_565 7_565 ?
Cu5 Cu1 Cu4 66.80(6) 7_565 7_565 ?
Cu2 Cu1 Cu7 39.25(13) . 7_565 ?
S2 Cu1 Cu7 57.20(5) . 7_565 ?
S4 Cu1 Cu7 122.29(7) 7_565 7_565 ?
S6 Cu1 Cu7 95.07(6) 7_565 7_565 ?
Cu5 Cu1 Cu7 64.16(5) 7_565 7_565 ?
Cu4 Cu1 Cu7 67.74(6) 7_565 7_565 ?
Cu4 Cu3 S6 92.65(15) 7_565 7_565 ?
Cu4 Cu3 S3 91.72(15) 7_565 7_565 ?
S6 Cu3 S3 120.46(7) 7_565 7_565 ?
Cu4 Cu3 S1 90.33(15) 7_565 7_565 ?
S6 Cu3 S1 119.85(7) 7_565 7_565 ?
S3 Cu3 S1 119.47(7) 7_565 7_565 ?
Cu4 Cu3 Cu5 37.23(13) 7_565 . ?
S6 Cu3 Cu5 93.80(6) 7_565 . ?
S3 Cu3 Cu5 121.93(7) 7_565 . ?
S1 Cu3 Cu5 57.73(5) 7_565 . ?
Cu4 Cu3 Cu2 40.19(13) 7_565 . ?
S6 Cu3 Cu2 57.21(6) 7_565 . ?
S3 Cu3 Cu2 93.96(6) 7_565 . ?
S1 Cu3 Cu2 122.81(7) 7_565 . ?
Cu5 Cu3 Cu2 65.34(6) . . ?
Cu4 Cu3 Cu7 38.43(14) 7_565 . ?
S6 Cu3 Cu7 123.55(7) 7_565 . ?
S3 Cu3 Cu7 57.57(5) 7_565 . ?
S1 Cu3 Cu7 92.62(6) 7_565 . ?
Cu5 Cu3 Cu7 64.49(5) . . ?
Cu2 Cu3 Cu7 66.48(6) . . ?
Cu7 Cu8 S5 94.03(13) . 7_565 ?
Cu7 Cu8 S2 92.19(12) . 7_565 ?
S5 Cu8 S2 119.20(7) 7_565 7_565 ?
Cu7 Cu8 S3 91.52(13) . 7_565 ?
S5 Cu8 S3 120.63(6) 7_565 7_565 ?
S2 Cu8 S3 119.56(7) 7_565 7_565 ?
Cu7 Cu8 Cu5 39.28(11) . 7_565 ?
S5 Cu8 Cu5 58.40(5) 7_565 7_565 ?
S2 Cu8 Cu5 122.40(7) 7_565 7_565 ?
S3 Cu8 Cu5 95.72(6) 7_565 7_565 ?
Cu7 Cu8 Cu4 39.06(12) . 7_565 ?
S5 Cu8 Cu4 125.28(7) 7_565 7_565 ?
S2 Cu8 Cu4 94.36(6) 7_565 7_565 ?
S3 Cu8 Cu4 56.75(6) 7_565 7_565 ?
Cu5 Cu8 Cu4 67.30(6) 7_565 7_565 ?
Cu7 Cu8 Cu2 41.20(11) . 7_565 ?
S5 Cu8 Cu2 93.17(6) 7_565 7_565 ?
S2 Cu8 Cu2 56.95(5) 7_565 7_565 ?
S3 Cu8 Cu2 125.73(7) 7_565 7_565 ?
Cu5 Cu8 Cu2 65.56(6) 7_565 7_565 ?
Cu4 Cu8 Cu2 69.19(6) 7_565 7_565 ?
Cu5 Cu6 S4 94.60(11) . . ?
Cu5 Cu6 S5 91.52(11) . . ?
S4 Cu6 S5 119.90(7) . . ?
Cu5 Cu6 S1 91.34(11) . 7_565 ?
S4 Cu6 S1 120.43(7) . 7_565 ?
S5 Cu6 S1 119.11(7) . 7_565 ?
Cu5 Cu6 Cu7 39.31(10) . 7_565 ?
S4 Cu6 Cu7 93.44(6) . 7_565 ?
S5 Cu6 Cu7 58.27(5) . 7_565 ?
S1 Cu6 Cu7 124.32(7) 7_565 7_565 ?
Cu5 Cu6 Cu4 39.08(10) . 7_565 ?
S4 Cu6 Cu4 125.75(7) . 7_565 ?
S5 Cu6 Cu4 93.49(6) . 7_565 ?
S1 Cu6 Cu4 56.59(6) 7_565 7_565 ?
Cu7 Cu6 Cu4 67.84(6) 7_565 7_565 ?
Cu5 Cu6 Cu2 41.85(10) . 7_565 ?
S4 Cu6 Cu2 57.00(5) . 7_565 ?
S5 Cu6 Cu2 124.39(7) . 7_565 ?
S1 Cu6 Cu2 95.02(6) 7_565 7_565 ?
Cu7 Cu6 Cu2 66.34(6) 7_565 7_565 ?
Cu4 Cu6 Cu2 69.00(6) 7_565 7_565 ?
Cu1 Cu2 Cu5 126.76(16) . 7_565 ?
Cu1 Cu2 Cu4 126.28(17) . 7_565 ?
Cu5 Cu2 Cu4 89.14(9) 7_565 7_565 ?
Cu1 Cu2 Cu7 126.45(17) . 7_565 ?
Cu5 Cu2 Cu7 85.16(9) 7_565 7_565 ?
Cu4 Cu2 Cu7 90.32(9) 7_565 7_565 ?
Cu1 Cu2 S4 67.31(13) . 7_565 ?
Cu5 Cu2 S4 65.09(6) 7_565 7_565 ?
Cu4 Cu2 S4 105.96(7) 7_565 7_565 ?
Cu7 Cu2 S4 145.25(8) 7_565 7_565 ?
Cu1 Cu2 S6 67.97(14) . 7_565 ?
Cu5 Cu2 S6 149.39(8) 7_565 7_565 ?
Cu4 Cu2 S6 63.75(7) 7_565 7_565 ?
Cu7 Cu2 S6 107.64(7) 7_565 7_565 ?
S4 Cu2 S6 107.09(7) 7_565 7_565 ?
Cu1 Cu2 S2 66.70(14) . . ?
Cu5 Cu2 S2 104.88(7) 7_565 . ?
Cu4 Cu2 S2 148.57(8) 7_565 . ?
Cu7 Cu2 S2 63.68(6) 7_565 . ?
S4 Cu2 S2 105.46(7) 7_565 . ?
S6 Cu2 S2 105.71(7) 7_565 . ?
Cu1 Cu2 Cu3 111.32(16) . . ?
Cu5 Cu2 Cu3 100.23(8) 7_565 . ?
Cu4 Cu2 Cu3 14.96(6) 7_565 . ?
Cu7 Cu2 Cu3 101.16(8) 7_565 . ?
S4 Cu2 Cu3 101.45(6) 7_565 . ?
S6 Cu2 Cu3 50.71(5) 7_565 . ?
S2 Cu2 Cu3 148.99(7) . . ?
Cu1 Cu2 Cu8 111.00(15) . 7_565 ?
Cu5 Cu2 Cu8 96.96(8) 7_565 7_565 ?
Cu4 Cu2 Cu8 100.53(8) 7_565 7_565 ?
Cu7 Cu2 Cu8 15.53(4) 7_565 7_565 ?
S4 Cu2 Cu8 147.32(7) 7_565 7_565 ?
S6 Cu2 Cu8 101.57(6) 7_565 7_565 ?
S2 Cu2 Cu8 50.61(4) . 7_565 ?
Cu3 Cu2 Cu8 108.80(6) . 7_565 ?
Cu1 Cu2 Cu6 109.38(15) . 7_565 ?
Cu5 Cu2 Cu6 17.42(4) 7_565 7_565 ?
Cu4 Cu2 Cu6 100.87(8) 7_565 7_565 ?
Cu7 Cu2 Cu6 97.90(8) 7_565 7_565 ?
S4 Cu2 Cu6 49.55(4) 7_565 7_565 ?
S6 Cu2 Cu6 149.69(7) 7_565 7_565 ?
S2 Cu2 Cu6 100.03(6) . 7_565 ?
Cu3 Cu2 Cu6 109.14(7) . 7_565 ?
Cu8 Cu2 Cu6 107.09(6) 7_565 7_565 ?
Cu1 Cu2 Cu5 147.28(16) . . ?
Cu5 Cu2 Cu5 85.90(8) 7_565 . ?
Cu4 Cu2 Cu5 45.49(6) 7_565 . ?
Cu7 Cu2 Cu5 44.83(6) 7_565 . ?
S4 Cu2 Cu5 141.21(8) 7_565 . ?
S6 Cu2 Cu5 84.54(6) 7_565 . ?
S2 Cu2 Cu5 106.59(6) . . ?
Cu3 Cu2 Cu5 57.12(5) . . ?
Cu8 Cu2 Cu5 56.07(5) 7_565 . ?
Cu6 Cu2 Cu5 103.31(7) 7_565 . ?
Cu1 Cu2 Cu7 145.34(16) . . ?
Cu5 Cu2 Cu7 43.76(5) 7_565 . ?
Cu4 Cu2 Cu7 45.41(6) 7_565 . ?
Cu7 Cu2 Cu7 88.09(9) 7_565 . ?
S4 Cu2 Cu7 82.55(6) 7_565 . ?
S6 Cu2 Cu7 107.56(6) 7_565 . ?
S2 Cu2 Cu7 141.56(8) . . ?
Cu3 Cu2 Cu7 56.94(5) . . ?
Cu8 Cu2 Cu7 103.60(8) 7_565 . ?
Cu6 Cu2 Cu7 56.36(5) 7_565 . ?
Cu5 Cu2 Cu7 58.72(5) . . ?
Cu1 Cu2 H0 177.45(18) . . ?
Cu5 Cu2 H0 51.31(6) 7_565 . ?
Cu4 Cu2 H0 56.14(7) 7_565 . ?
Cu7 Cu2 H0 52.91(6) 7_565 . ?
S4 Cu2 H0 111.73(7) 7_565 . ?
S6 Cu2 H0 114.55(7) 7_565 . ?
S2 Cu2 H0 111.69(7) . . ?
Cu3 Cu2 H0 71.11(6) . . ?
Cu8 Cu2 H0 68.42(6) 7_565 . ?
Cu6 Cu2 H0 68.72(5) 7_565 . ?
Cu5 Cu2 H0 34.59(4) . . ?
Cu7 Cu2 H0 35.18(4) . . ?
Cu3 Cu4 Cu5 128.44(17) 7_565 7_565 ?
Cu3 Cu4 Cu7 127.10(18) 7_565 7_565 ?
Cu5 Cu4 Cu7 86.90(9) 7_565 7_565 ?
Cu3 Cu4 Cu2 124.85(17) 7_565 7_565 ?
Cu5 Cu4 Cu2 87.67(10) 7_565 7_565 ?
Cu7 Cu4 Cu2 88.89(10) 7_565 7_565 ?
Cu3 Cu4 S1 68.71(14) 7_565 . ?
Cu5 Cu4 S1 64.91(6) 7_565 . ?
Cu7 Cu4 S1 105.56(7) 7_565 . ?
Cu2 Cu4 S1 147.60(9) 7_565 . ?
Cu3 Cu4 S3 67.44(15) 7_565 . ?
Cu5 Cu4 S3 147.40(9) 7_565 . ?
Cu7 Cu4 S3 64.38(6) 7_565 . ?
Cu2 Cu4 S3 105.87(7) 7_565 . ?
S1 Cu4 S3 106.52(8) . . ?
Cu3 Cu4 S6 66.57(14) 7_565 . ?
Cu5 Cu4 S6 106.40(7) 7_565 . ?
Cu7 Cu4 S6 148.07(9) 7_565 . ?
Cu2 Cu4 S6 63.47(7) 7_565 . ?
S1 Cu4 S6 106.36(8) . . ?
S3 Cu4 S6 106.18(8) . . ?
Cu3 Cu4 Cu1 110.41(16) 7_565 7_565 ?
Cu5 Cu4 Cu1 98.36(8) 7_565 7_565 ?
Cu7 Cu4 Cu1 99.09(8) 7_565 7_565 ?
Cu2 Cu4 Cu1 14.44(5) 7_565 7_565 ?
S1 Cu4 Cu1 148.90(7) . 7_565 ?
S3 Cu4 Cu1 101.05(6) . 7_565 ?
S6 Cu4 Cu1 51.02(5) . 7_565 ?
Cu3 Cu4 Cu8 112.04(16) 7_565 7_565 ?
Cu5 Cu4 Cu8 98.04(8) 7_565 7_565 ?
Cu7 Cu4 Cu8 15.06(5) 7_565 7_565 ?
Cu2 Cu4 Cu8 99.41(9) 7_565 7_565 ?
S1 Cu4 Cu8 101.17(6) . 7_565 ?
S3 Cu4 Cu8 51.14(5) . 7_565 ?
S6 Cu4 Cu8 148.94(7) . 7_565 ?
Cu1 Cu4 Cu8 107.28(7) 7_565 7_565 ?
Cu3 Cu4 Cu6 111.69(16) 7_565 7_565 ?
Cu5 Cu4 Cu6 16.75(4) 7_565 7_565 ?
Cu7 Cu4 Cu6 98.67(8) 7_565 7_565 ?
Cu2 Cu4 Cu6 99.74(8) 7_565 7_565 ?
S1 Cu4 Cu6 50.15(5) . 7_565 ?
S3 Cu4 Cu6 148.53(7) . 7_565 ?
S6 Cu4 Cu6 101.42(6) . 7_565 ?
Cu1 Cu4 Cu6 108.01(7) 7_565 7_565 ?
Cu8 Cu4 Cu6 107.20(7) 7_565 7_565 ?
Cu3 Cu4 Cu5 146.69(16) 7_565 . ?
Cu5 Cu4 Cu5 84.87(9) 7_565 . ?
Cu7 Cu4 Cu5 43.60(6) 7_565 . ?
Cu2 Cu4 Cu5 45.32(6) 7_565 . ?
S1 Cu4 Cu5 139.63(8) . . ?
S3 Cu4 Cu5 84.32(6) . . ?
S6 Cu4 Cu5 107.53(7) . . ?
Cu1 Cu4 Cu5 56.55(5) 7_565 . ?
Cu8 Cu4 Cu5 55.29(5) 7_565 . ?
Cu6 Cu4 Cu5 101.62(8) 7_565 . ?
Cu3 Cu4 Cu7 145.81(17) 7_565 . ?
Cu5 Cu4 Cu7 42.57(6) 7_565 . ?
Cu7 Cu4 Cu7 87.10(10) 7_565 . ?
Cu2 Cu4 Cu7 45.10(6) 7_565 . ?
S1 Cu4 Cu7 105.72(7) . . ?
S3 Cu4 Cu7 141.51(9) . . ?
S6 Cu4 Cu7 84.09(6) . . ?
Cu1 Cu4 Cu7 56.45(5) 7_565 . ?
Cu8 Cu4 Cu7 102.15(8) 7_565 . ?
Cu6 Cu4 Cu7 55.64(5) 7_565 . ?
Cu5 Cu4 Cu7 57.39(5) . . ?
Cu3 Cu4 H0 179.7(2) 7_565 . ?
Cu5 Cu4 H0 51.68(7) 7_565 . ?
Cu7 Cu4 H0 53.13(7) 7_565 . ?
Cu2 Cu4 H0 54.82(7) 7_565 . ?
S1 Cu4 H0 111.54(8) . . ?
S3 Cu4 H0 112.65(8) . . ?
S6 Cu4 H0 113.10(8) . . ?
Cu1 Cu4 H0 69.25(6) 7_565 . ?
Cu8 Cu4 H0 68.18(6) 7_565 . ?
Cu6 Cu4 H0 68.42(6) 7_565 . ?
Cu5 Cu4 H0 33.19(4) . . ?
Cu7 Cu4 H0 33.97(4) . . ?
Cu8 Cu7 Cu5 125.13(15) . 7_565 ?
Cu8 Cu7 Cu4 125.89(16) . 7_565 ?
Cu5 Cu7 Cu4 91.15(9) 7_565 7_565 ?
Cu8 Cu7 Cu2 123.27(14) . 7_565 ?
Cu5 Cu7 Cu2 87.77(8) 7_565 7_565 ?
Cu4 Cu7 Cu2 93.00(9) 7_565 7_565 ?
Cu8 Cu7 S2 66.56(11) . 7_565 ?
Cu5 Cu7 S2 146.03(8) 7_565 7_565 ?
Cu4 Cu7 S2 106.73(7) 7_565 7_565 ?
Cu2 Cu7 S2 63.20(6) 7_565 7_565 ?
Cu8 Cu7 S3 67.29(12) . 7_565 ?
Cu5 Cu7 S3 108.45(7) 7_565 7_565 ?
Cu4 Cu7 S3 63.34(7) 7_565 7_565 ?
Cu2 Cu7 S3 150.75(8) 7_565 7_565 ?
S2 Cu7 S3 105.38(7) 7_565 7_565 ?
Cu8 Cu7 S5 64.88(12) . 7_565 ?
Cu5 Cu7 S5 64.28(6) 7_565 7_565 ?
Cu4 Cu7 S5 149.22(8) 7_565 7_565 ?
Cu2 Cu7 S5 103.63(7) 7_565 7_565 ?
S2 Cu7 S5 103.88(7) 7_565 7_565 ?
S3 Cu7 S5 105.34(7) 7_565 7_565 ?
Cu8 Cu7 Cu6 108.18(13) . 7_565 ?
Cu5 Cu7 Cu6 17.04(4) 7_565 7_565 ?
Cu4 Cu7 Cu6 102.07(7) 7_565 7_565 ?
Cu2 Cu7 Cu6 100.11(7) 7_565 7_565 ?
S2 Cu7 Cu6 147.09(7) 7_565 7_565 ?
S3 Cu7 Cu6 101.51(5) 7_565 7_565 ?
S5 Cu7 Cu6 50.00(4) 7_565 7_565 ?
Cu8 Cu7 Cu3 111.41(14) . . ?
Cu5 Cu7 Cu3 101.57(7) 7_565 . ?
Cu4 Cu7 Cu3 14.47(6) 7_565 . ?
Cu2 Cu7 Cu3 103.25(8) 7_565 . ?
S2 Cu7 Cu3 102.00(6) 7_565 . ?
S3 Cu7 Cu3 50.61(5) 7_565 . ?
S5 Cu7 Cu3 148.91(6) 7_565 . ?
Cu6 Cu7 Cu3 109.68(6) 7_565 . ?
Cu8 Cu7 Cu1 109.05(13) . 7_565 ?
Cu5 Cu7 Cu1 98.34(7) 7_565 7_565 ?
Cu4 Cu7 Cu1 102.30(8) 7_565 7_565 ?
Cu2 Cu7 Cu1 14.30(5) 7_565 7_565 ?
S2 Cu7 Cu1 50.33(4) 7_565 7_565 ?
S3 Cu7 Cu1 149.30(6) 7_565 7_565 ?
S5 Cu7 Cu1 99.55(6) 7_565 7_565 ?
Cu6 Cu7 Cu1 108.24(6) 7_565 7_565 ?
Cu3 Cu7 Cu1 110.21(6) . 7_565 ?
Cu8 Cu7 Cu5 146.98(14) . . ?
Cu5 Cu7 Cu5 87.78(8) 7_565 . ?
Cu4 Cu7 Cu5 46.01(6) 7_565 . ?
Cu2 Cu7 Cu5 47.02(6) 7_565 . ?
S2 Cu7 Cu5 84.71(5) 7_565 . ?
S3 Cu7 Cu5 107.86(6) 7_565 . ?
S5 Cu7 Cu5 141.98(7) 7_565 . ?
Cu6 Cu7 Cu5 104.79(7) 7_565 . ?
Cu3 Cu7 Cu5 57.35(5) . . ?
Cu1 Cu7 Cu5 57.52(4) 7_565 . ?
Cu8 Cu7 Cu2 144.70(14) . . ?
Cu5 Cu7 Cu2 45.48(5) 7_565 . ?
Cu4 Cu7 Cu2 45.70(6) 7_565 . ?
Cu2 Cu7 Cu2 91.91(9) 7_565 . ?
S2 Cu7 Cu2 144.07(7) 7_565 . ?
S3 Cu7 Cu2 83.49(6) 7_565 . ?
S5 Cu7 Cu2 107.15(6) 7_565 . ?
Cu6 Cu7 Cu2 57.30(4) 7_565 . ?
Cu3 Cu7 Cu2 56.58(5) . . ?
Cu1 Cu7 Cu2 106.18(7) 7_565 . ?
Cu5 Cu7 Cu2 59.63(5) . . ?
Cu8 Cu7 H0 177.07(16) . . ?
Cu5 Cu7 H0 53.08(6) 7_565 . ?
Cu4 Cu7 H0 57.03(7) 7_565 . ?
Cu2 Cu7 H0 55.42(6) 7_565 . ?
S2 Cu7 H0 113.50(7) 7_565 . ?
S3 Cu7 H0 115.20(7) 7_565 . ?
S5 Cu7 H0 112.52(7) 7_565 . ?
Cu6 Cu7 H0 70.09(5) 7_565 . ?
Cu3 Cu7 H0 71.50(6) . . ?
Cu1 Cu7 H0 69.69(5) 7_565 . ?
Cu5 Cu7 H0 34.71(4) . . ?
Cu2 Cu7 H0 36.49(4) . . ?
Cu6 Cu5 Cu7 123.65(13) . 7_565 ?
Cu6 Cu5 Cu4 124.16(13) . 7_565 ?
Cu7 Cu5 Cu4 94.25(8) 7_565 7_565 ?
Cu6 Cu5 Cu2 120.73(12) . 7_565 ?
Cu7 Cu5 Cu2 90.76(8) 7_565 7_565 ?
Cu4 Cu5 Cu2 94.87(8) 7_565 7_565 ?
Cu6 Cu5 S5 65.15(10) . . ?
Cu7 Cu5 S5 65.23(6) 7_565 . ?
Cu4 Cu5 S5 106.50(7) 7_565 . ?
Cu2 Cu5 S5 148.45(8) 7_565 . ?
Cu6 Cu5 S1 65.39(10) . 7_565 ?
Cu7 Cu5 S1 152.00(7) 7_565 7_565 ?
Cu4 Cu5 S1 63.57(7) 7_565 7_565 ?
Cu2 Cu5 S1 107.14(7) 7_565 7_565 ?
S5 Cu5 S1 103.12(7) . 7_565 ?
Cu6 Cu5 S4 62.50(10) . . ?
Cu7 Cu5 S4 104.68(7) 7_565 . ?
Cu4 Cu5 S4 150.35(8) 7_565 . ?
Cu2 Cu5 S4 62.81(6) 7_565 . ?
S5 Cu5 S4 102.14(6) . . ?
S1 Cu5 S4 102.66(6) 7_565 . ?
Cu6 Cu5 Cu8 108.15(11) . 7_565 ?
Cu7 Cu5 Cu8 15.59(5) 7_565 7_565 ?
Cu4 Cu5 Cu8 104.10(7) 7_565 7_565 ?
Cu2 Cu5 Cu8 101.71(7) 7_565 7_565 ?
S5 Cu5 Cu8 51.18(5) . 7_565 ?
S1 Cu5 Cu8 149.28(6) 7_565 7_565 ?
S4 Cu5 Cu8 99.68(6) . 7_565 ?
Cu6 Cu5 Cu3 109.83(12) . . ?
Cu7 Cu5 Cu3 104.11(7) 7_565 . ?
Cu4 Cu5 Cu3 14.34(6) 7_565 . ?
Cu2 Cu5 Cu3 104.82(7) 7_565 . ?
S5 Cu5 Cu3 100.91(6) . . ?
S1 Cu5 Cu3 51.16(4) 7_565 . ?
S4 Cu5 Cu3 148.67(6) . . ?
Cu8 Cu5 Cu3 111.29(6) 7_565 . ?
Cu6 Cu5 Cu1 106.39(11) . 7_565 ?
Cu7 Cu5 Cu1 100.81(7) 7_565 7_565 ?
Cu4 Cu5 Cu1 104.13(7) 7_565 7_565 ?
Cu2 Cu5 Cu1 14.37(5) 7_565 7_565 ?
S5 Cu5 Cu1 147.04(6) . 7_565 ?
S1 Cu5 Cu1 101.14(5) 7_565 7_565 ?
S4 Cu5 Cu1 50.47(4) . 7_565 ?
Cu8 Cu5 Cu1 109.33(6) 7_565 7_565 ?
Cu3 Cu5 Cu1 111.67(6) . 7_565 ?
Cu6 Cu5 Cu7 143.96(12) . . ?
Cu7 Cu5 Cu7 92.22(8) 7_565 . ?
Cu4 Cu5 Cu7 47.08(6) 7_565 . ?
Cu2 Cu5 Cu7 47.82(6) 7_565 . ?
S5 Cu5 Cu7 145.80(7) . . ?
S1 Cu5 Cu7 84.73(5) 7_565 . ?
S4 Cu5 Cu7 108.57(6) . . ?
Cu8 Cu5 Cu7 107.79(7) 7_565 . ?
Cu3 Cu5 Cu7 58.15(5) . . ?
Cu1 Cu5 Cu7 58.32(4) 7_565 . ?
Cu6 Cu5 Cu2 145.12(12) . . ?
Cu7 Cu5 Cu2 47.41(5) 7_565 . ?
Cu4 Cu5 Cu2 46.84(6) 7_565 . ?
Cu2 Cu5 Cu2 94.10(8) 7_565 . ?
S5 Cu5 Cu2 84.48(5) . . ?
S1 Cu5 Cu2 108.51(6) 7_565 . ?
S4 Cu5 Cu2 145.75(7) . . ?
Cu8 Cu5 Cu2 58.36(4) 7_565 . ?
Cu3 Cu5 Cu2 57.54(5) . . ?
Cu1 Cu5 Cu2 108.46(7) 7_565 . ?
Cu7 Cu5 Cu2 61.64(5) . . ?
Cu6 Cu5 H0 176.94(13) . . ?
Cu7 Cu5 H0 56.02(6) 7_565 . ?
Cu4 Cu5 H0 58.58(7) 7_565 . ?
Cu2 Cu5 H0 56.68(6) 7_565 . ?
S5 Cu5 H0 116.02(7) . . ?
S1 Cu5 H0 116.46(7) 7_565 . ?
S4 Cu5 H0 114.46(7) . . ?
Cu8 Cu5 H0 71.59(5) 7_565 . ?
Cu3 Cu5 H0 72.92(5) . . ?
Cu1 Cu5 H0 71.04(5) 7_565 . ?
Cu7 Cu5 H0 36.20(4) . . ?
Cu2 Cu5 H0 37.42(4) . . ?
P3 S1 Cu6 105.11(7) . 7_565 ?
P3 S1 Cu3 108.45(7) . 7_565 ?
Cu6 S1 Cu3 91.12(6) 7_565 7_565 ?
P3 S1 Cu4 102.06(7) . . ?
Cu6 S1 Cu4 73.26(7) 7_565 . ?
Cu3 S1 Cu4 20.96(4) 7_565 . ?
P3 S1 Cu5 99.73(6) . 7_565 ?
Cu6 S1 Cu5 23.27(4) 7_565 7_565 ?
Cu3 S1 Cu5 71.11(6) 7_565 7_565 ?
Cu4 S1 Cu5 51.51(6) . 7_565 ?
P3 S2 Cu1 105.42(7) . . ?
P3 S2 Cu8 108.02(7) . 7_565 ?
Cu1 S2 Cu8 90.19(6) . 7_565 ?
P3 S2 Cu2 100.83(6) . . ?
Cu1 S2 Cu2 20.44(4) . . ?
Cu8 S2 Cu2 72.44(6) 7_565 . ?
P3 S2 Cu7 100.94(6) . 7_565 ?
Cu1 S2 Cu7 72.47(6) . 7_565 ?
Cu8 S2 Cu7 21.25(4) 7_565 7_565 ?
Cu2 S2 Cu7 53.12(6) . 7_565 ?
P2 S3 Cu3 107.35(7) . 7_565 ?
P2 S3 Cu8 104.72(7) . 7_565 ?
Cu3 S3 Cu8 90.16(6) 7_565 7_565 ?
P2 S3 Cu4 101.36(7) . . ?
Cu3 S3 Cu4 20.84(5) 7_565 . ?
Cu8 S3 Cu4 72.11(7) 7_565 . ?
P2 S3 Cu7 99.64(7) . 7_565 ?
Cu3 S3 Cu7 71.82(6) 7_565 7_565 ?
Cu8 S3 Cu7 21.19(4) 7_565 7_565 ?
Cu4 S3 Cu7 52.27(7) . 7_565 ?
P2 S4 Cu6 107.78(7) . . ?
P2 S4 Cu1 107.37(7) . 7_565 ?
Cu6 S4 Cu1 90.67(6) . 7_565 ?
P2 S4 Cu2 101.62(7) . 7_565 ?
Cu6 S4 Cu2 73.45(6) . 7_565 ?
Cu1 S4 Cu2 20.52(4) 7_565 7_565 ?
P2 S4 Cu5 101.72(6) . . ?
Cu6 S4 Cu5 22.90(4) . . ?
Cu1 S4 Cu5 71.11(5) 7_565 . ?
Cu2 S4 Cu5 52.10(6) 7_565 . ?
P1 S5 Cu6 107.88(7) 7_565 . ?
P1 S5 Cu8 108.24(6) 7_565 7_565 ?
Cu6 S5 Cu8 89.75(6) . 7_565 ?
P1 S5 Cu5 100.95(6) 7_565 . ?
Cu6 S5 Cu5 23.33(4) . . ?
Cu8 S5 Cu5 70.42(6) 7_565 . ?
P1 S5 Cu7 102.80(6) 7_565 7_565 ?
Cu6 S5 Cu7 71.73(6) . 7_565 ?
Cu8 S5 Cu7 21.09(4) 7_565 7_565 ?
Cu5 S5 Cu7 50.49(6) . 7_565 ?
P1 S6 Cu3 106.19(6) . 7_565 ?
P1 S6 Cu1 107.20(7) . 7_565 ?
Cu3 S6 Cu1 89.50(6) 7_565 7_565 ?
P1 S6 Cu2 101.14(6) . 7_565 ?
Cu3 S6 Cu2 72.08(6) 7_565 7_565 ?
Cu1 S6 Cu2 20.51(4) 7_565 7_565 ?
P1 S6 Cu4 100.51(6) . . ?
Cu3 S6 Cu4 20.79(5) 7_565 . ?
Cu1 S6 Cu4 71.80(7) 7_565 . ?
Cu2 S6 Cu4 52.78(7) 7_565 . ?
O3 P1 O4 107.2(3) . . ?
O3 P1 S5 104.1(2) . 7_565 ?
O4 P1 S5 110.84(14) . 7_565 ?
O3 P1 S6 110.76(18) . . ?
O4 P1 S6 104.58(13) . . ?
S5 P1 S6 118.90(7) 7_565 . ?
O5 P2 O6 112.3(3) . . ?
O5 P2 S4 110.57(17) . . ?
O6 P2 S4 100.54(19) . . ?
O5 P2 S3 104.63(18) . . ?
O6 P2 S3 110.09(18) . . ?
S4 P2 S3 118.97(7) . . ?
O1 P3 O2 108.9(2) . . ?
O1 P3 S2 103.99(18) . . ?
O2 P3 S2 111.10(15) . . ?
O1 P3 S1 110.00(18) . . ?
O2 P3 S1 103.15(16) . . ?
S2 P3 S1 119.54(7) . . ?
C16 O1 C16' 35.4(11) . . ?
C16 O1 P3 124.7(9) . . ?
C16' O1 P3 125.0(8) . . ?
C13 O2 P3 128.5(3) . . ?
C10 O3 P1 151.3(9) . . ?
C7 O4 P1 121.9(3) . . ?
C5 O5 P2 124.3(5) . . ?
C2 O6 P2 127.7(6) . . ?
C2 C1 H1A 109.5 . . ?
C2 C1 H1B 109.5 . . ?
H1A C1 H1B 109.5 . . ?
C2 C1 H1C 109.5 . . ?
H1A C1 H1C 109.5 . . ?
H1B C1 H1C 109.5 . . ?
C1 C2 O6 116.7(9) . . ?
C1 C2 C3 112.7(9) . . ?
O6 C2 C3 105.2(9) . . ?
C1 C2 H2A 107.3 . . ?
O6 C2 H2A 107.3 . . ?
C3 C2 H2A 107.3 . . ?
C2 C3 H3A 109.5 . . ?
C2 C3 H3B 109.5 . . ?
H3A C3 H3B 109.5 . . ?
C2 C3 H3C 109.5 . . ?
H3A C3 H3C 109.5 . . ?
H3B C3 H3C 109.5 . . ?
C5 C4 H4A 109.5 . . ?
C5 C4 H4B 109.5 . . ?
H4A C4 H4B 109.5 . . ?
C5 C4 H4C 109.5 . . ?
H4A C4 H4C 109.5 . . ?
H4B C4 H4C 109.5 . . ?
C6 C5 O5 106.8(9) . . ?
C6 C5 C4 108.4(9) . . ?
O5 C5 C4 107.7(7) . . ?
C6 C5 H5A 111.3 . . ?
O5 C5 H5A 111.3 . . ?
C4 C5 H5A 111.3 . . ?
C5 C6 H6A 109.5 . . ?
C5 C6 H6B 109.5 . . ?
H6A C6 H6B 109.5 . . ?
C5 C6 H6C 109.5 . . ?
H6A C6 H6C 109.5 . . ?
H6B C6 H6C 109.5 . . ?
C9 C7 O4 107.3(4) . . ?
C9 C7 C8 113.3(5) . . ?
O4 C7 C8 106.9(4) . . ?
C9 C7 H7A 109.7 . . ?
O4 C7 H7A 109.7 . . ?
C8 C7 H7A 109.7 . . ?
C7 C8 H8A 109.5 . . ?
C7 C8 H8B 109.5 . . ?
H8A C8 H8B 109.5 . . ?
C7 C8 H8C 109.5 . . ?
H8A C8 H8C 109.5 . . ?
H8B C8 H8C 109.5 . . ?
C7 C9 H9A 109.5 . . ?
C7 C9 H9B 109.5 . . ?
H9A C9 H9B 109.5 . . ?
C7 C9 H9C 109.5 . . ?
H9A C9 H9C 109.5 . . ?
H9B C9 H9C 109.5 . . ?
O3 C10 C11 133.5(9) . . ?
O3 C10 C12 111.3(10) . . ?
C11 C10 C12 112.4(8) . . ?
O3 C10 H10A 95.5 . . ?
C11 C10 H10A 95.5 . . ?
C12 C10 H10A 95.5 . . ?
C10 C11 H11A 109.5 . . ?
C10 C11 H11B 109.5 . . ?
H11A C11 H11B 109.5 . . ?
C10 C11 H11C 109.5 . . ?
H11A C11 H11C 109.5 . . ?
H11B C11 H11C 109.5 . . ?
C10 C12 H12A 109.5 . . ?
C10 C12 H12B 109.5 . . ?
H12A C12 H12B 109.5 . . ?
C10 C12 H12C 109.5 . . ?
H12A C12 H12C 109.5 . . ?
H12B C12 H12C 109.5 . . ?
C15 C13 O2 108.5(7) . . ?
C15 C13 C14 112.5(6) . . ?
O2 C13 C14 107.3(6) . . ?
C15 C13 H13A 109.5 . . ?
O2 C13 H13A 109.5 . . ?
C14 C13 H13A 109.5 . . ?
C13 C14 H14A 109.5 . . ?
C13 C14 H14B 109.5 . . ?
H14A C14 H14B 109.5 . . ?
C13 C14 H14C 109.5 . . ?
H14A C14 H14C 109.5 . . ?
H14B C14 H14C 109.5 . . ?
C13 C15 H15A 109.5 . . ?
C13 C15 H15B 109.5 . . ?
H15A C15 H15B 109.5 . . ?
C13 C15 H15C 109.5 . . ?
H15A C15 H15C 109.5 . . ?
H15B C15 H15C 109.5 . . ?
O1 C16 C18 106.6(19) . . ?
O1 C16 C17 111.2(15) . . ?
C18 C16 C17 114.3(19) . . ?
O1 C16 H16A 108.2 . . ?
C18 C16 H16A 108.2 . . ?
C17 C16 H16A 108.2 . . ?
C16 C17 H17A 109.5 . . ?
C16 C17 H17B 109.5 . . ?
H17A C17 H17B 109.5 . . ?
C16 C17 H17C 109.5 . . ?
H17A C17 H17C 109.5 . . ?
H17B C17 H17C 109.5 . . ?
C16 C18 H18A 109.5 . . ?
C16 C18 H18B 109.5 . . ?
H18A C18 H18B 109.5 . . ?
C16 C18 H18C 109.5 . . ?
H18A C18 H18C 109.5 . . ?
H18B C18 H18C 109.5 . . ?
C17' C16' C18' 111(2) . . ?
C17' C16' O1 107(3) . . ?
C18' C16' O1 109.6(19) . . ?
C17' C16' H16B 109.6 . . ?
C18' C16' H16B 109.6 . . ?
O1 C16' H16B 109.6 . . ?
C16' C17' H17D 109.5 . . ?
C16' C17' H17E 109.5 . . ?
H17D C17' H17E 109.5 . . ?
C16' C17' H17F 109.5 . . ?
H17D C17' H17F 109.5 . . ?
H17E C17' H17F 109.5 . . ?
C16' C18' H18D 109.5 . . ?
C16' C18' H18E 109.5 . . ?
H18D C18' H18E 109.5 . . ?
C16' C18' H18F 109.5 . . ?
H18D C18' H18F 109.5 . . ?
H18E C18' H18F 109.5 . . ?
F2 P4 F2 129(4) 2 . ?
F2 P4 F3' 97.9(15) 2 2 ?
F2 P4 F3' 101(3) . 2 ?
F2 P4 F3' 101(3) 2 . ?
F2 P4 F3' 97.9(15) . . ?
F3' P4 F3' 134(4) 2 . ?
F2 P4 F1' 30.0(19) 2 2 ?
F2 P4 F1' 100(2) . 2 ?
F3' P4 F1' 97.7(19) 2 2 ?
F3' P4 F1' 119(3) . 2 ?
F2 P4 F1' 100(2) 2 . ?
F2 P4 F1' 30.0(19) . . ?
F3' P4 F1' 119(3) 2 . ?
F3' P4 F1' 97.7(19) . . ?
F1' P4 F1' 74(2) 2 . ?
F2 P4 F1 129(2) 2 . ?
F2 P4 F1 92.9(19) . . ?
F3' P4 F1 100(2) 2 . ?
F3' P4 F1 38(2) . . ?
F1' P4 F1 155.4(18) 2 . ?
F1' P4 F1 111.1(16) . . ?
F2 P4 F1 92.9(19) 2 2 ?
F2 P4 F1 129(2) . 2 ?
F3' P4 F1 38(2) 2 2 ?
F3' P4 F1 100(2) . 2 ?
F1' P4 F1 111.1(16) 2 2 ?
F1' P4 F1 155.4(18) . 2 ?
F1 P4 F1 74.4(18) . 2 ?
F2 P4 F3 83.0(13) 2 2 ?
F2 P4 F3 78.3(13) . 2 ?
F3' P4 F3 45(2) 2 2 ?
F3' P4 F3 175(2) . 2 ?
F1' P4 F3 64.4(15) 2 2 ?
F1' P4 F3 80.4(18) . 2 ?
F1 P4 F3 139.3(15) . 2 ?
F1 P4 F3 80.9(10) 2 2 ?
F2 P4 F3 78.3(13) 2 . ?
F2 P4 F3 83.0(13) . . ?
F3' P4 F3 175(2) 2 . ?
F3' P4 F3 45(2) . . ?
F1' P4 F3 80.4(18) 2 . ?
F1' P4 F3 64.4(15) . . ?
F1 P4 F3 80.9(10) . . ?
F1 P4 F3 139.3(15) 2 . ?
F3 P4 F3 135.8(17) 2 . ?
F2 P4 F2' 49.2(18) 2 2 ?
F2 P4 F2' 164.5(13) . 2 ?
F3' P4 F2' 94.0(18) 2 2 ?
F3' P4 F2' 69.5(13) . 2 ?
F1' P4 F2' 79.3(10) 2 2 ?
F1' P4 F2' 139.6(17) . 2 ?
F1 P4 F2' 82.4(13) . 2 ?
F1 P4 F2' 63.7(12) 2 2 ?
F3 P4 F2' 114.7(9) 2 2 ?
F3 P4 F2' 81.6(12) . 2 ?
F2 P4 F2' 164.5(13) 2 . ?
F2 P4 F2' 49.2(18) . . ?
F3' P4 F2' 69.5(13) 2 . ?
F3' P4 F2' 94.0(18) . . ?
F1' P4 F2' 139.6(17) 2 . ?
F1' P4 F2' 79.3(10) . . ?
F1 P4 F2' 63.7(12) . . ?
F1 P4 F2' 82.4(13) 2 . ?
F3 P4 F2' 81.6(12) 2 . ?
F3 P4 F2' 114.7(9) . . ?
F2' P4 F2' 137.7(16) 2 . ?

loop_
_geom_bond_atom_site_label_1
_geom_bond_atom_site_label_2
_geom_bond_distance
_geom_bond_site_symmetry_2
_geom_bond_publ_flag
Cu1 Cu2 0.8442(17) . ?
Cu1 S2 2.2199(17) . ?
Cu1 S4 2.2223(16) 7_565 ?
Cu1 S6 2.2334(16) 7_565 ?
Cu1 Cu5 2.7259(17) 7_565 ?
Cu1 Cu4 2.729(2) 7_565 ?
Cu1 Cu7 2.7499(17) 7_565 ?
Cu3 Cu4 0.8578(19) 7_565 ?
Cu3 S6 2.2175(17) 7_565 ?
Cu3 S3 2.2268(17) 7_565 ?
Cu3 S1 2.2338(16) 7_565 ?
Cu3 Cu5 2.7133(17) . ?
Cu3 Cu2 2.7261(19) . ?
Cu3 Cu7 2.7373(19) . ?
Cu8 Cu7 0.8794(15) . ?
Cu8 S5 2.2128(17) 7_565 ?
Cu8 S2 2.2256(15) 7_565 ?
Cu8 S3 2.2441(16) 7_565 ?
Cu8 Cu5 2.6759(17) 7_565 ?
Cu8 Cu4 2.743(2) 7_565 ?
Cu8 Cu2 2.7458(19) 7_565 ?
Cu6 Cu5 0.9582(15) . ?
Cu6 S4 2.1841(16) . ?
Cu6 S5 2.1959(16) . ?
Cu6 S1 2.2050(17) 7_565 ?
Cu6 Cu7 2.7219(17) 7_565 ?
Cu6 Cu4 2.7504(19) 7_565 ?
Cu6 Cu2 2.7512(19) 7_565 ?
Cu2 Cu5 2.135(2) 7_565 ?
Cu2 Cu4 2.144(2) 7_565 ?
Cu2 Cu7 2.163(2) 7_565 ?
Cu2 S4 2.4070(18) 7_565 ?
Cu2 S6 2.4084(18) 7_565 ?
Cu2 S2 2.4140(18) . ?
Cu2 Cu8 2.7458(19) 7_565 ?
Cu2 Cu6 2.7512(19) 7_565 ?
Cu2 Cu5 2.936(2) . ?
Cu2 Cu7 2.995(2) . ?
Cu2 H0 1.876(2) . ?
Cu4 Cu3 0.8578(19) 7_565 ?
Cu4 Cu5 2.096(2) 7_565 ?
Cu4 Cu7 2.133(2) 7_565 ?
Cu4 Cu2 2.144(2) 7_565 ?
Cu4 S1 2.3974(19) . ?
Cu4 S3 2.4103(19) . ?
Cu4 S6 2.4142(19) . ?
Cu4 Cu1 2.729(2) 7_565 ?
Cu4 Cu8 2.743(2) 7_565 ?
Cu4 Cu6 2.7504(19) 7_565 ?
Cu4 Cu5 3.003(3) . ?
Cu4 Cu7 3.054(3) . ?
Cu4 H0 1.906(2) . ?
Cu7 Cu5 2.0714(19) 7_565 ?
Cu7 Cu4 2.133(2) 7_565 ?
Cu7 Cu2 2.163(2) 7_565 ?
Cu7 S2 2.4241(16) 7_565 ?
Cu7 S3 2.4318(17) 7_565 ?
Cu7 S5 2.4379(18) 7_565 ?
Cu7 Cu6 2.7219(17) 7_565 ?
Cu7 Cu1 2.7498(17) 7_565 ?
Cu7 Cu5 2.908(2) . ?
Cu7 H0 1.8177(18) . ?
Cu5 Cu7 2.071(2) 7_565 ?
Cu5 Cu4 2.096(2) 7_565 ?
Cu5 Cu2 2.135(2) 7_565 ?
Cu5 S5 2.4190(17) . ?
Cu5 S1 2.4247(17) 7_565 ?
Cu5 S4 2.4544(16) . ?
Cu5 Cu8 2.6759(17) 7_565 ?
Cu5 Cu1 2.7259(17) 7_565 ?
Cu5 H0 1.7524(15) . ?
S1 P3 2.0159(16) . ?
S1 Cu6 2.2050(17) 7_565 ?
S1 Cu3 2.2338(16) 7_565 ?
S1 Cu5 2.4247(17) 7_565 ?
S2 P3 2.0062(16) . ?
S2 Cu8 2.2256(15) 7_565 ?
S2 Cu7 2.4241(16) 7_565 ?
S3 P2 2.0225(17) . ?
S3 Cu3 2.2268(17) 7_565 ?
S3 Cu8 2.2441(16) 7_565 ?
S3 Cu7 2.4318(17) 7_565 ?
S4 P2 1.9993(18) . ?
S4 Cu1 2.2223(16) 7_565 ?
S4 Cu2 2.4070(18) 7_565 ?
S5 P1 2.0104(16) 7_565 ?
S5 Cu8 2.2128(17) 7_565 ?
S5 Cu7 2.4379(18) 7_565 ?
S6 P1 2.0165(15) . ?
S6 Cu3 2.2175(17) 7_565 ?
S6 Cu1 2.2334(16) 7_565 ?
S6 Cu2 2.4084(18) 7_565 ?
P1 O3 1.545(4) . ?
P1 O4 1.556(3) . ?
P1 S5 2.0104(16) 7_565 ?
P2 O5 1.550(4) . ?
P2 O6 1.604(5) . ?
P3 O1 1.569(4) . ?
P3 O2 1.572(4) . ?
O1 C16 1.409(18) . ?
O1 C16' 1.56(3) . ?
O2 C13 1.482(7) . ?
O3 C10 1.159(9) . ?
O4 C7 1.483(6) . ?
O5 C5 1.474(8) . ?
O6 C2 1.362(10) . ?
C1 C2 1.327(13) . ?
C1 H1A 0.9600 . ?
C1 H1B 0.9600 . ?
C1 H1C 0.9600 . ?
C2 C3 1.528(12) . ?
C2 H2A 0.9800 . ?
C3 H3A 0.9600 . ?
C3 H3B 0.9600 . ?
C3 H3C 0.9600 . ?
C4 C5 1.477(12) . ?
C4 H4A 0.9600 . ?
C4 H4B 0.9600 . ?
C4 H4C 0.9600 . ?
C5 C6 1.471(16) . ?
C5 H5A 0.9800 . ?
C6 H6A 0.9600 . ?
C6 H6B 0.9600 . ?
C6 H6C 0.9600 . ?
C7 C9 1.482(8) . ?
C7 C8 1.504(9) . ?
C7 H7A 0.9800 . ?
C8 H8A 0.9600 . ?
C8 H8B 0.9600 . ?
C8 H8C 0.9600 . ?
C9 H9A 0.9600 . ?
C9 H9B 0.9600 . ?
C9 H9C 0.9600 . ?
C10 C11 1.395(12) . ?
C10 C12 1.506(12) . ?
C10 H10A 0.9800 . ?
C11 H11A 0.9600 . ?
C11 H11B 0.9600 . ?
C11 H11C 0.9600 . ?
C12 H12A 0.9600 . ?
C12 H12B 0.9600 . ?
C12 H12C 0.9600 . ?
C13 C15 1.471(11) . ?
C13 C14 1.486(11) . ?
C13 H13A 0.9800 . ?
C14 H14A 0.9600 . ?
C14 H14B 0.9600 . ?
C14 H14C 0.9600 . ?
C15 H15A 0.9600 . ?
C15 H15B 0.9600 . ?
C15 H15C 0.9600 . ?
C16 C18 1.44(4) . ?
C16 C17 1.47(2) . ?
C16 H16A 0.9800 . ?
C17 H17A 0.9600 . ?
C17 H17B 0.9600 . ?
C17 H17C 0.9600 . ?
C18 H18A 0.9600 . ?
C18 H18B 0.9600 . ?
C18 H18C 0.9600 . ?
C16' C17' 1.42(4) . ?
C16' C18' 1.42(4) . ?
C16' H16B 0.9800 . ?
C17' H17D 0.9600 . ?
C17' H17E 0.9600 . ?
C17' H17F 0.9600 . ?
C18' H18D 0.9600 . ?
C18' H18E 0.9600 . ?
C18' H18F 0.9600 . ?
P4 F2 1.39(3) 2 ?
P4 F2 1.39(3) . ?
P4 F3' 1.41(2) 2 ?
P4 F3' 1.41(2) . ?
P4 F1' 1.55(4) 2 ?
P4 F1' 1.55(4) . ?
P4 F1 1.61(2) . ?
P4 F1 1.61(2) 2 ?
P4 F3 1.725(19) 2 ?
P4 F3 1.725(19) . ?
P4 F2' 1.744(19) 2 ?
P4 F2' 1.744(19) . ?
